data_4032258
loop_
_publ_author_name
'Xuan, Sunting'
'Zhao, Ning'
'Ke, Xiangyi'
'Zhou, Zehua'
'Fronczek, Frank R.'
'Kadish, Karl M.'
'Smith, Kevin M.'
'Vicente, M Gra\,ca H'

_publ_section_title
;
 Synthesis and Spectroscopic Investigation of a Series of Push-Pull Boron
 Dipyrromethenes (BODIPYs).
;
_journal_issue 5
_journal_name_full 'The Journal of organic chemistry'
_journal_page_first 2545
_journal_page_last 2557
_journal_paper_doi 10.1021/acs.joc.6b02941
_journal_volume 82
_journal_year 2017
_chemical_formula_moiety 'C37 H27 B Cl2 F2 N2 O4'
_chemical_formula_sum 'C37 H27 B Cl2 F2 N2 O4'
_chemical_formula_weight 683.32
_chemical_name_systematic
;
 ?
;
_space_group_IT_number 2
_symmetry_cell_setting triclinic
_symmetry_space_group_name_Hall '-P 1'
_symmetry_space_group_name_H-M 'P -1'
_atom_sites_solution_hydrogens geom
_atom_sites_solution_primary direct
_atom_sites_solution_secondary difmap
_audit_creation_method SHELXL-97
_cell_angle_alpha 83.546(7)
_cell_angle_beta 83.396(7)
_cell_angle_gamma 80.198(7)
_cell_formula_units_Z 4
_cell_length_a 13.0943(15)
_cell_length_b 13.8006(16)
_cell_length_c 17.659(2)
_cell_measurement_reflns_used 3031
_cell_measurement_temperature 90.0(5)
_cell_measurement_theta_max 22.62
_cell_measurement_theta_min 2.84
_cell_volume 3109.6(6)
_computing_cell_refinement 'Bruker SAINT'
_computing_data_reduction 'Bruker SAINT'
_computing_molecular_graphics 'ORTEP-3 for Windows (Farrugia, 2012)'
_computing_publication_material 'SHELXL-97 (Sheldrick, 2008)'
_computing_structure_refinement 'SHELXL-97 (Sheldrick, 2008)'
_computing_structure_solution 'SHELXS-97 (Sheldrick, 2008)'
_diffrn_ambient_temperature 90.0(5)
_diffrn_measured_fraction_theta_full 0.967
_diffrn_measured_fraction_theta_max 0.967
_diffrn_measurement_device_type 'Bruker Kappa APEX-II DUO'
_diffrn_measurement_method '\f and \w scans'
_diffrn_radiation_monochromator 'TRIUMPH curved graphite'
_diffrn_radiation_source 'fine-focus sealed tube'
_diffrn_radiation_type MoK\a
_diffrn_radiation_wavelength 0.71073
_diffrn_reflns_av_R_equivalents 0.1190
_diffrn_reflns_av_sigmaI/netI 0.2004
_diffrn_reflns_limit_h_max 14
_diffrn_reflns_limit_h_min -14
_diffrn_reflns_limit_k_max 15
_diffrn_reflns_limit_k_min -15
_diffrn_reflns_limit_l_max 20
_diffrn_reflns_limit_l_min -19
_diffrn_reflns_number 27197
_diffrn_reflns_theta_full 23.95
_diffrn_reflns_theta_max 23.95
_diffrn_reflns_theta_min 1.17
_exptl_absorpt_coefficient_mu 0.267
_exptl_absorpt_correction_T_max 0.9973
_exptl_absorpt_correction_T_min 0.5958
_exptl_absorpt_correction_type multi-scan
_exptl_absorpt_process_details 'TWINABS (Sheldrick, 2004)'
_exptl_crystal_colour purple
_exptl_crystal_density_diffrn 1.460
_exptl_crystal_density_method 'not measured'
_exptl_crystal_description plate
_exptl_crystal_F_000 1408
_exptl_crystal_size_max 0.28
_exptl_crystal_size_mid 0.24
_exptl_crystal_size_min 0.01
_refine_diff_density_max 0.684
_refine_diff_density_min -0.566
_refine_diff_density_rms 0.128
_refine_ls_extinction_method none
_refine_ls_goodness_of_fit_ref 0.950
_refine_ls_hydrogen_treatment constr
_refine_ls_matrix_type full
_refine_ls_number_parameters 870
_refine_ls_number_reflns 16564
_refine_ls_number_restraints 624
_refine_ls_restrained_S_all 0.981
_refine_ls_R_factor_all 0.1765
_refine_ls_R_factor_gt 0.0926
_refine_ls_shift/su_max 0.000
_refine_ls_shift/su_mean 0.000
_refine_ls_structure_factor_coef Fsqd
_refine_ls_weighting_details 'calc w=1/[\s^2^(Fo^2^)+(0.1392P)^2^] where P=(Fo^2^+2Fc^2^)/3'
_refine_ls_weighting_scheme calc
_refine_ls_wR_factor_gt 0.2124
_refine_ls_wR_factor_ref 0.2638
_reflns_number_gt 8684
_reflns_number_total 16564
_reflns_threshold_expression I>2\s(I)
_cod_data_source_file jo6b02941_si_001.cif
_cod_data_source_block Compound6a
_cod_depositor_comments
;
The following automatic conversions were performed:

'_symmetry_cell_setting' value 'Triclinic' changed to 'triclinic'
according to
/home/data/users/saulius/crontab/automatic-downloads/current/ACS/lib/dictionaries/cif_core.dic
dictionary named 'cif_core.dic' version 2.4.2 from 2011-04-26.

Automatic conversion script
Id: cif_fix_values 4973 2017-02-22 13:04:09Z antanas 
;
_cod_original_cell_volume 3109.7(6)
_cod_original_sg_symbol_Hall '-P 1 '
_cod_original_sg_symbol_H-M 'P -1   '
_cod_database_code 4032258

loop_
_symmetry_equiv_pos_as_xyz
'x, y, z'
'-x, -y, -z'

loop_
_atom_site_label
_atom_site_type_symbol
_atom_site_fract_x
_atom_site_fract_y
_atom_site_fract_z
_atom_site_U_iso_or_equiv
_atom_site_adp_type
_atom_site_occupancy
_atom_site_symmetry_multiplicity
_atom_site_calc_flag
_atom_site_refinement_flags
Cl1 Cl 1.12227(17) 0.36592(16) 0.50952(13) 0.0272(6) Uani 1 1 d U
Cl2 Cl 0.36137(16) 0.37405(16) 0.45242(13) 0.0246(6) Uani 1 1 d U
F1 F 0.7805(4) 0.3952(4) 0.3245(3) 0.0299(13) Uani 1 1 d U
F2 F 0.7420(4) 0.5428(3) 0.3741(3) 0.0290(13) Uani 1 1 d U
O1 O 1.1577(4) 0.4621(4) 0.1385(3) 0.0357(16) Uani 1 1 d U
O2 O 0.7434(4) 0.2567(4) 0.9192(3) 0.0282(15) Uani 1 1 d U
O3 O 0.6547(5) 0.1409(5) 0.8938(4) 0.0480(19) Uani 1 1 d U
O4 O 0.4582(5) 0.5588(5) 0.1050(3) 0.0316(16) Uani 1 1 d U
N1 N 0.8415(5) 0.4110(5) 0.4464(4) 0.0206(18) Uani 1 1 d U
N2 N 0.6517(5) 0.4136(5) 0.4329(4) 0.0191(18) Uani 1 1 d U
C1 C 0.9478(7) 0.4067(6) 0.4308(5) 0.021(2) Uani 1 1 d U
C2 C 0.9892(7) 0.3797(6) 0.4992(5) 0.022(2) Uani 1 1 d U
C3 C 0.9157(6) 0.3639(6) 0.5584(5) 0.019(2) Uani 1 1 d U
H3 H 0.9255 0.3429 0.6106 0.022 Uiso 1 1 calc R
C4 C 0.8214(7) 0.3860(7) 0.5238(5) 0.025(2) Uani 1 1 d U
C5 C 0.7225(7) 0.3698(6) 0.5577(5) 0.017(2) Uani 1 1 d U
C6 C 0.6392(7) 0.3829(6) 0.5099(5) 0.018(2) Uani 1 1 d U
C7 C 0.5359(6) 0.3640(6) 0.5301(5) 0.021(2) Uani 1 1 d U
H7 H 0.5055 0.3431 0.5794 0.025 Uiso 1 1 calc R
C8 C 0.4888(6) 0.3824(6) 0.4625(5) 0.019(2) Uani 1 1 d U
C9 C 0.5589(7) 0.4161(6) 0.4027(5) 0.021(2) Uani 1 1 d U
C10 C 1.0004(6) 0.4279(6) 0.3536(5) 0.016(2) Uani 1 1 d U
C11 C 0.9705(7) 0.5089(7) 0.3051(5) 0.025(2) Uani 1 1 d U
H11 H 0.9125 0.5558 0.3215 0.030 Uiso 1 1 calc R
C12 C 1.0200(6) 0.5253(6) 0.2349(5) 0.021(2) Uani 1 1 d U
H12 H 0.9984 0.5836 0.2029 0.025 Uiso 1 1 calc R
C13 C 1.1046(6) 0.4547(7) 0.2092(5) 0.024(2) Uani 1 1 d U
C14 C 1.1372(7) 0.3727(6) 0.2582(5) 0.026(2) Uani 1 1 d U
H14 H 1.1947 0.3253 0.2419 0.031 Uiso 1 1 calc R
C15 C 1.0872(6) 0.3598(6) 0.3296(5) 0.023(2) Uani 1 1 d U
H15 H 1.1112 0.3042 0.3634 0.027 Uiso 1 1 calc R
C16 C 1.1144(7) 0.5368(7) 0.0825(5) 0.036(2) Uani 1 1 d U
H16A H 1.0418 0.5302 0.0787 0.055 Uiso 1 1 calc R
H16B H 1.1547 0.5288 0.0326 0.055 Uiso 1 1 calc R
H16C H 1.1172 0.6022 0.0979 0.055 Uiso 1 1 calc R
C17 C 0.7072(6) 0.3364(6) 0.6380(5) 0.019(2) Uani 1 1 d U
C18 C 0.7375(6) 0.3861(6) 0.6963(5) 0.021(2) Uani 1 1 d U
H18 H 0.7603 0.4480 0.6829 0.025 Uiso 1 1 calc R
C19 C 0.7345(6) 0.3478(6) 0.7695(5) 0.019(2) Uani 1 1 d U
H19 H 0.7562 0.3825 0.8068 0.023 Uiso 1 1 calc R
C20 C 0.6997(6) 0.2571(6) 0.7920(5) 0.021(2) Uani 1 1 d U
C21 C 0.6704(6) 0.2083(6) 0.7371(5) 0.023(2) Uani 1 1 d U
H21 H 0.6474 0.1467 0.7520 0.028 Uiso 1 1 calc R
C22 C 0.6726(6) 0.2435(6) 0.6631(5) 0.021(2) Uani 1 1 d U
H22 H 0.6512 0.2068 0.6270 0.026 Uiso 1 1 calc R
C23 C 0.6969(7) 0.2117(7) 0.8722(5) 0.028(2) Uani 1 1 d U
C24 C 0.7389(7) 0.2127(7) 0.9978(5) 0.031(2) Uani 1 1 d U
H24A H 0.7817 0.1462 1.0006 0.037 Uiso 1 1 calc R
H24B H 0.6661 0.2056 1.0166 0.037 Uiso 1 1 calc R
C25 C 0.7791(7) 0.2775(6) 1.0470(5) 0.026(2) Uani 1 1 d U
C26 C 0.7126(7) 0.3335(6) 1.0961(5) 0.028(2) Uani 1 1 d U
H26 H 0.6399 0.3342 1.0963 0.034 Uiso 1 1 calc R
C27 C 0.7472(7) 0.3906(7) 1.1470(5) 0.032(2) Uani 1 1 d U
H27 H 0.6995 0.4272 1.1821 0.039 Uiso 1 1 calc R
C28 C 0.8535(7) 0.3910(7) 1.1436(5) 0.034(2) Uani 1 1 d U
H28 H 0.8796 0.4292 1.1763 0.040 Uiso 1 1 calc R
C29 C 0.9211(7) 0.3364(7) 1.0931(5) 0.031(2) Uani 1 1 d U
H29 H 0.9936 0.3387 1.0904 0.037 Uiso 1 1 calc R
C30 C 0.8856(7) 0.2782(7) 1.0462(5) 0.030(2) Uani 1 1 d U
H30 H 0.9338 0.2387 1.0133 0.036 Uiso 1 1 calc R
C31 C 0.5382(6) 0.4510(6) 0.3250(5) 0.021(2) Uani 1 1 d U
C32 C 0.4850(6) 0.3960(6) 0.2832(5) 0.021(2) Uani 1 1 d U
H32 H 0.4677 0.3344 0.3060 0.025 Uiso 1 1 calc R
C33 C 0.4581(7) 0.4295(7) 0.2109(5) 0.027(2) Uani 1 1 d U
H33 H 0.4228 0.3912 0.1843 0.033 Uiso 1 1 calc R
C34 C 0.4825(6) 0.5195(6) 0.1765(5) 0.021(2) Uani 1 1 d U
C35 C 0.5344(6) 0.5740(7) 0.2167(5) 0.021(2) Uani 1 1 d U
H35 H 0.5507 0.6359 0.1939 0.025 Uiso 1 1 calc R
C36 C 0.5622(6) 0.5405(6) 0.2874(5) 0.024(2) Uani 1 1 d U
H36 H 0.5992 0.5788 0.3126 0.028 Uiso 1 1 calc R
C37 C 0.4001(7) 0.5039(7) 0.0647(5) 0.035(2) Uani 1 1 d U
H37A H 0.4437 0.4417 0.0521 0.052 Uiso 1 1 calc R
H37B H 0.3797 0.5431 0.0175 0.052 Uiso 1 1 calc R
H37C H 0.3376 0.4898 0.0974 0.052 Uiso 1 1 calc R
B1 B 0.7557(9) 0.4405(8) 0.3894(6) 0.026(3) Uani 1 1 d U
Cl3 Cl 0.65390(17) 0.13939(17) 0.45110(14) 0.0295(6) Uani 1 1 d U
Cl4 Cl -0.12059(17) 0.13695(17) 0.49207(14) 0.0294(6) Uani 1 1 d U
F3 F 0.3037(4) -0.0314(3) 0.3782(3) 0.0261(13) Uani 1 1 d U
F4 F 0.2774(4) 0.1236(4) 0.3172(3) 0.0299(13) Uani 1 1 d U
O5 O 0.6577(5) 0.0299(5) 0.1040(4) 0.0378(18) Uani 1 1 d U
O6 O 0.2170(5) 0.2934(5) 0.8747(4) 0.0461(19) Uani 1 1 d U
O7 O 0.1092(5) 0.1816(5) 0.9050(4) 0.0503(19) Uani 1 1 d U
O8 O -0.0001(6) 0.0524(6) 0.1232(4) 0.057(2) Uani 1 1 d U
N3 N 0.3733(5) 0.0966(5) 0.4295(4) 0.0204(18) Uani 1 1 d U
N4 N 0.1810(5) 0.0918(5) 0.4391(4) 0.0220(18) Uani 1 1 d U
C38 C 0.4740(6) 0.1020(6) 0.3982(5) 0.017(2) Uani 1 1 d U
C39 C 0.5225(6) 0.1252(6) 0.4606(5) 0.020(2) Uani 1 1 d U
C40 C 0.4577(7) 0.1315(6) 0.5249(5) 0.023(2) Uani 1 1 d U
H40 H 0.4730 0.1451 0.5735 0.027 Uiso 1 1 calc R
C41 C 0.3618(7) 0.1137(6) 0.5050(5) 0.022(2) Uani 1 1 d U
C42 C 0.2646(7) 0.1188(6) 0.5491(5) 0.021(2) Uani 1 1 d U
C43 C 0.1763(7) 0.1075(6) 0.5143(5) 0.019(2) Uani 1 1 d U
C44 C 0.0696(6) 0.1258(6) 0.5458(5) 0.020(2) Uani 1 1 d U
H44 H 0.0430 0.1386 0.5966 0.024 Uiso 1 1 calc R
C45 C 0.0161(6) 0.1204(6) 0.4862(5) 0.021(2) Uani 1 1 d U
C46 C 0.0818(6) 0.0975(6) 0.4203(5) 0.018(2) Uani 1 1 d U
C47 C 0.5194(6) 0.0815(6) 0.3224(5) 0.019(2) Uani 1 1 d U
C48 C 0.5016(7) -0.0005(6) 0.2857(5) 0.021(2) Uani 1 1 d U
H48 H 0.4572 -0.0435 0.3123 0.026 Uiso 1 1 calc R
C49 C 0.5457(7) -0.0196(7) 0.2142(5) 0.032(2) Uani 1 1 d U
H49 H 0.5311 -0.0743 0.1914 0.038 Uiso 1 1 calc R
C50 C 0.6129(7) 0.0423(7) 0.1742(5) 0.030(2) Uani 1 1 d U
C51 C 0.6332(7) 0.1181(7) 0.2106(5) 0.030(2) Uani 1 1 d U
H51 H 0.6798 0.1592 0.1843 0.036 Uiso 1 1 calc R
C52 C 0.5916(7) 0.1381(7) 0.2811(5) 0.030(2) Uani 1 1 d U
H52 H 0.6108 0.1908 0.3037 0.035 Uiso 1 1 calc R
C53 C 0.6247(8) -0.0379(7) 0.0612(6) 0.045(3) Uani 1 1 d U
H53A H 0.5490 -0.0226 0.0600 0.067 Uiso 1 1 calc R
H53B H 0.6436 -0.1051 0.0852 0.067 Uiso 1 1 calc R
H53C H 0.6588 -0.0327 0.0088 0.067 Uiso 1 1 calc R
C54 C 0.2513(7) 0.1389(6) 0.6298(5) 0.021(2) Uani 1 1 d U
C55 C 0.2768(7) 0.2283(7) 0.6514(5) 0.025(2) Uani 1 1 d U
H55 H 0.3088 0.2717 0.6140 0.030 Uiso 1 1 calc R
C56 C 0.2555(7) 0.2515(7) 0.7246(5) 0.029(2) Uani 1 1 d U
H56 H 0.2763 0.3095 0.7381 0.035 Uiso 1 1 calc R
C57 C 0.2031(7) 0.1920(7) 0.7817(5) 0.025(2) Uani 1 1 d U
C58 C 0.1794(7) 0.1029(7) 0.7591(5) 0.031(2) Uani 1 1 d U
H58 H 0.1462 0.0599 0.7961 0.037 Uiso 1 1 calc R
C59 C 0.2028(6) 0.0780(7) 0.6866(5) 0.024(2) Uani 1 1 d U
H59 H 0.1860 0.0179 0.6738 0.028 Uiso 1 1 calc R
C60 C 0.1704(8) 0.2188(7) 0.8581(6) 0.038(3) Uani 1 1 d U
C61 C 0.1859(8) 0.3293(8) 0.9481(6) 0.052(3) Uani 1 1 d U
H61A H 0.1115 0.3246 0.9625 0.063 Uiso 1 1 calc R
H61B H 0.1935 0.3999 0.9447 0.063 Uiso 1 1 calc R
C62 C 0.2480(8) 0.2737(7) 1.0086(6) 0.042(3) Uani 1 1 d U
C63 C 0.2031(8) 0.2160(7) 1.0684(5) 0.038(2) Uani 1 1 d U
H63 H 0.1325 0.2083 1.0676 0.045 Uiso 1 1 calc R
C64 C 0.2557(7) 0.1694(7) 1.1287(6) 0.037(3) Uani 1 1 d U
H64 H 0.2214 0.1323 1.1695 0.044 Uiso 1 1 calc R
C65 C 0.3609(7) 0.1776(7) 1.1289(6) 0.036(3) Uani 1 1 d U
H65 H 0.3987 0.1476 1.1705 0.044 Uiso 1 1 calc R
C66 C 0.4080(9) 0.2294(8) 1.0684(6) 0.053(3) Uani 1 1 d U
H66 H 0.4805 0.2311 1.0664 0.063 Uiso 1 1 calc R
C67 C 0.3538(8) 0.2785(7) 1.0110(6) 0.043(3) Uani 1 1 d U
H67 H 0.3883 0.3170 0.9714 0.051 Uiso 1 1 calc R
C68 C 0.0531(6) 0.0797(6) 0.3459(5) 0.021(2) Uani 1 1 d U
C69 C 0.1043(6) -0.0017(6) 0.3094(5) 0.022(2) Uani 1 1 d U
H69 H 0.1536 -0.0487 0.3351 0.027 Uiso 1 1 calc R
C70 C 0.0850(7) -0.0157(7) 0.2365(5) 0.032(2) Uani 1 1 d U
H70 H 0.1189 -0.0732 0.2134 0.038 Uiso 1 1 calc R
C71 C 0.0168(7) 0.0536(7) 0.1972(6) 0.035(2) Uani 1 1 d U
C72 C -0.0418(8) 0.1328(7) 0.2361(5) 0.038(3) Uani 1 1 d U
H72 H -0.0951 0.1772 0.2124 0.046 Uiso 1 1 calc R
C73 C -0.0204(6) 0.1443(6) 0.3077(5) 0.025(2) Uani 1 1 d U
H73 H -0.0578 0.1991 0.3326 0.030 Uiso 1 1 calc R
C74 C 0.0765(9) -0.0129(9) 0.0793(6) 0.063(3) Uani 1 1 d U
H74A H 0.1460 -0.0111 0.0942 0.094 Uiso 1 1 calc R
H74B H 0.0745 0.0086 0.0246 0.094 Uiso 1 1 calc R
H74C H 0.0611 -0.0805 0.0894 0.094 Uiso 1 1 calc R
B2 B 0.2841(8) 0.0712(8) 0.3861(6) 0.023(3) Uani 1 1 d U

loop_
_atom_site_aniso_label
_atom_site_aniso_U_11
_atom_site_aniso_U_22
_atom_site_aniso_U_33
_atom_site_aniso_U_23
_atom_site_aniso_U_13
_atom_site_aniso_U_12
Cl1 0.0160(11) 0.0118(11) 0.0562(14) -0.0045(11) -0.0081(11) -0.0056(9)
Cl2 0.0160(12) 0.0109(11) 0.0493(14) -0.0048(10) -0.0070(11) -0.0053(9)
F1 0.026(2) 0.028(2) 0.039(2) -0.0109(19) -0.0011(19) -0.0108(19)
F2 0.025(2) 0.014(2) 0.051(2) 0.0014(19) -0.0100(19) -0.0104(18)
O1 0.036(3) 0.029(3) 0.042(3) -0.002(2) -0.002(2) -0.008(2)
O2 0.032(3) 0.020(2) 0.036(3) -0.004(2) -0.008(2) -0.011(2)
O3 0.054(3) 0.040(3) 0.054(3) -0.001(2) -0.006(2) -0.023(2)
O4 0.031(3) 0.029(3) 0.037(3) -0.005(2) -0.009(2) -0.006(2)
N1 0.018(3) 0.016(3) 0.030(3) -0.006(2) -0.003(2) -0.007(2)
N2 0.014(3) 0.014(3) 0.032(3) -0.005(2) -0.005(2) -0.004(2)
C1 0.021(3) 0.013(3) 0.030(3) -0.004(2) -0.003(3) -0.009(2)
C2 0.020(3) 0.019(3) 0.029(3) -0.005(3) -0.005(3) -0.005(2)
C3 0.019(3) 0.013(3) 0.027(3) -0.003(2) -0.002(2) -0.010(2)
C4 0.027(3) 0.020(3) 0.031(3) -0.007(3) -0.004(3) -0.006(3)
C5 0.019(3) 0.008(3) 0.024(3) -0.004(2) -0.001(2) -0.002(2)
C6 0.017(3) 0.013(3) 0.025(3) -0.007(2) -0.001(2) -0.003(2)
C7 0.020(3) 0.018(3) 0.027(3) -0.004(2) 0.000(3) -0.006(2)
C8 0.017(3) 0.014(3) 0.028(3) -0.004(2) -0.002(2) -0.006(2)
C9 0.022(3) 0.013(3) 0.030(3) -0.006(2) -0.001(3) -0.005(2)
C10 0.016(3) 0.012(3) 0.025(3) -0.006(2) -0.006(2) -0.006(2)
C11 0.021(3) 0.023(3) 0.032(3) -0.004(3) -0.005(3) -0.005(3)
C12 0.021(3) 0.016(3) 0.028(3) -0.007(2) -0.004(3) -0.006(2)
C13 0.022(3) 0.022(3) 0.031(3) -0.003(3) -0.004(3) -0.008(3)
C14 0.026(3) 0.024(3) 0.032(3) -0.004(3) -0.006(3) -0.007(3)
C15 0.022(3) 0.019(3) 0.029(3) -0.003(2) -0.006(3) -0.007(2)
C16 0.037(3) 0.036(3) 0.038(3) -0.001(3) -0.008(3) -0.008(3)
C17 0.016(3) 0.015(3) 0.027(3) -0.005(2) -0.005(2) -0.005(2)
C18 0.023(3) 0.016(3) 0.027(3) -0.004(2) -0.006(2) -0.005(2)
C19 0.016(3) 0.014(3) 0.029(3) -0.006(2) -0.004(2) -0.007(2)
C20 0.021(3) 0.017(3) 0.026(3) -0.005(2) -0.003(2) -0.002(2)
C21 0.022(3) 0.017(3) 0.032(3) -0.005(3) -0.003(3) -0.004(2)
C22 0.020(3) 0.014(3) 0.031(3) -0.005(2) -0.003(2) -0.005(2)
C23 0.028(3) 0.023(3) 0.033(3) -0.001(3) -0.004(3) -0.007(3)
C24 0.034(3) 0.028(3) 0.033(3) -0.004(3) -0.005(3) -0.009(3)
C25 0.027(3) 0.024(3) 0.031(3) -0.003(3) -0.005(3) -0.011(3)
C26 0.026(3) 0.027(3) 0.033(3) -0.003(3) -0.004(3) -0.008(3)
C27 0.032(3) 0.028(3) 0.036(3) -0.003(3) -0.003(3) -0.004(3)
C28 0.033(3) 0.030(3) 0.039(3) -0.006(3) -0.002(3) -0.010(3)
C29 0.028(3) 0.027(3) 0.038(3) -0.005(3) -0.003(3) -0.008(3)
C30 0.028(3) 0.028(3) 0.033(3) -0.003(3) -0.003(3) -0.004(3)
C31 0.019(3) 0.014(3) 0.030(3) -0.006(2) -0.004(2) -0.002(2)
C32 0.018(3) 0.016(3) 0.028(3) -0.001(2) -0.002(2) -0.003(2)
C33 0.028(3) 0.023(3) 0.034(3) -0.008(3) -0.003(3) -0.008(3)
C34 0.017(3) 0.019(3) 0.027(3) -0.002(2) -0.003(2) -0.003(2)
C35 0.019(3) 0.017(3) 0.028(3) -0.003(2) -0.001(2) -0.004(2)
C36 0.022(3) 0.018(3) 0.031(3) -0.004(3) 0.000(3) -0.005(2)
C37 0.034(3) 0.034(3) 0.039(3) -0.007(3) -0.006(3) -0.008(3)
B1 0.025(4) 0.022(4) 0.030(4) 0.001(3) 0.001(3) -0.008(3)
Cl3 0.0183(12) 0.0159(12) 0.0583(15) -0.0092(11) -0.0070(11) -0.0078(10)
Cl4 0.0160(11) 0.0137(11) 0.0607(15) -0.0084(11) -0.0050(11) -0.0050(9)
F3 0.024(2) 0.012(2) 0.047(2) -0.0132(19) -0.0029(19) -0.0082(18)
F4 0.022(2) 0.029(2) 0.042(2) -0.005(2) -0.0058(19) -0.0072(19)
O5 0.040(3) 0.031(3) 0.045(3) -0.006(2) -0.004(2) -0.013(2)
O6 0.055(3) 0.036(3) 0.050(3) -0.010(2) -0.003(2) -0.010(2)
O7 0.049(3) 0.050(3) 0.053(3) -0.012(2) -0.003(2) -0.007(2)
O8 0.056(3) 0.058(3) 0.058(3) -0.008(3) -0.010(3) -0.007(2)
N3 0.015(3) 0.016(3) 0.031(3) -0.003(2) -0.001(2) -0.005(2)
N4 0.019(3) 0.016(3) 0.032(3) -0.001(2) -0.005(2) -0.004(2)
C38 0.015(3) 0.009(3) 0.027(3) -0.003(2) -0.001(2) -0.005(2)
C39 0.018(3) 0.014(3) 0.029(3) 0.000(2) -0.004(3) -0.006(2)
C40 0.024(3) 0.017(3) 0.029(3) -0.002(2) -0.006(3) -0.007(2)
C41 0.018(3) 0.017(3) 0.029(3) 0.005(2) -0.001(3) -0.004(2)
C42 0.022(3) 0.013(3) 0.028(3) -0.001(2) -0.005(3) -0.004(2)
C43 0.019(3) 0.012(3) 0.026(3) -0.003(2) 0.002(2) -0.006(2)
C44 0.020(3) 0.018(3) 0.027(3) -0.005(2) -0.003(3) -0.011(2)
C45 0.017(3) 0.015(3) 0.031(3) 0.001(2) -0.008(3) -0.003(2)
C46 0.019(3) 0.007(3) 0.029(3) 0.000(2) -0.003(2) -0.008(2)
C47 0.016(3) 0.014(3) 0.027(3) 0.001(2) -0.003(2) -0.001(2)
C48 0.019(3) 0.017(3) 0.030(3) 0.000(2) -0.003(2) -0.008(2)
C49 0.029(3) 0.028(3) 0.040(3) -0.008(3) -0.004(3) -0.004(3)
C50 0.028(3) 0.026(3) 0.033(3) -0.001(3) -0.003(3) -0.001(3)
C51 0.029(3) 0.024(3) 0.038(3) 0.000(3) -0.002(3) -0.009(3)
C52 0.029(3) 0.022(3) 0.038(3) -0.003(3) -0.004(3) -0.004(3)
C53 0.046(4) 0.041(4) 0.048(4) -0.007(3) -0.005(3) -0.008(3)
C54 0.017(3) 0.016(3) 0.029(3) -0.005(3) -0.002(2) -0.002(2)
C55 0.025(3) 0.020(3) 0.030(3) -0.003(3) -0.004(3) -0.005(3)
C56 0.029(3) 0.024(3) 0.037(3) -0.008(3) -0.004(3) -0.006(3)
C57 0.024(3) 0.022(3) 0.031(3) -0.002(3) -0.005(3) -0.003(3)
C58 0.030(3) 0.028(3) 0.036(3) -0.001(3) -0.005(3) -0.007(3)
C59 0.024(3) 0.019(3) 0.030(3) -0.007(3) -0.004(3) -0.004(3)
C60 0.038(3) 0.034(4) 0.043(4) -0.002(3) -0.008(3) -0.006(3)
C61 0.056(4) 0.049(4) 0.052(4) -0.008(3) -0.007(3) -0.005(3)
C62 0.045(4) 0.037(4) 0.045(4) -0.010(3) -0.006(3) -0.004(3)
C63 0.035(3) 0.035(3) 0.043(3) -0.008(3) -0.002(3) -0.004(3)
C64 0.037(3) 0.031(3) 0.042(3) -0.006(3) 0.000(3) -0.008(3)
C65 0.034(3) 0.036(4) 0.040(3) -0.005(3) -0.008(3) -0.005(3)
C66 0.050(4) 0.052(4) 0.057(4) -0.008(3) -0.006(3) -0.010(3)
C67 0.046(4) 0.038(4) 0.046(4) -0.004(3) -0.002(3) -0.014(3)
C68 0.017(3) 0.015(3) 0.029(3) 0.002(2) -0.002(2) -0.004(2)
C69 0.018(3) 0.020(3) 0.031(3) 0.000(3) -0.006(2) -0.009(2)
C70 0.032(3) 0.027(3) 0.037(3) -0.002(3) -0.003(3) -0.006(3)
C71 0.036(3) 0.034(3) 0.037(3) -0.007(3) -0.007(3) -0.010(3)
C72 0.035(3) 0.037(4) 0.044(4) -0.002(3) -0.006(3) -0.007(3)
C73 0.024(3) 0.021(3) 0.031(3) -0.002(3) -0.004(3) -0.009(3)
C74 0.065(4) 0.062(4) 0.062(4) -0.012(3) -0.006(3) -0.009(3)
B2 0.024(3) 0.019(4) 0.028(4) -0.005(3) -0.005(3) -0.008(3)

loop_
_atom_type_symbol
_atom_type_description
_atom_type_scat_dispersion_real
_atom_type_scat_dispersion_imag
_atom_type_scat_source
C C 0.0033 0.0016 'International Tables Vol C Tables 4.2.6.8 and 6.1.1.4'
H H 0.0000 0.0000 'International Tables Vol C Tables 4.2.6.8 and 6.1.1.4'
B B 0.0013 0.0007 'International Tables Vol C Tables 4.2.6.8 and 6.1.1.4'
N N 0.0061 0.0033 'International Tables Vol C Tables 4.2.6.8 and 6.1.1.4'
O O 0.0106 0.0060 'International Tables Vol C Tables 4.2.6.8 and 6.1.1.4'
F F 0.0171 0.0103 'International Tables Vol C Tables 4.2.6.8 and 6.1.1.4'
Cl Cl 0.1484 0.1585 'International Tables Vol C Tables 4.2.6.8 and 6.1.1.4'

loop_
_geom_angle_atom_site_label_1
_geom_angle_atom_site_label_2
_geom_angle_atom_site_label_3
_geom_angle
C13 O1 C16 117.6(7)
C23 O2 C24 114.3(6)
C34 O4 C37 117.0(7)
C4 N1 C1 107.6(7)
C4 N1 B1 124.3(7)
C1 N1 B1 128.0(7)
C9 N2 C6 108.6(7)
C9 N2 B1 127.2(7)
C6 N2 B1 124.2(7)
C2 C1 N1 106.2(7)
C2 C1 C10 129.8(8)
N1 C1 C10 124.0(8)
C3 C2 C1 112.8(8)
C3 C2 Cl1 123.5(7)
C1 C2 Cl1 123.7(7)
C2 C3 C4 103.4(8)
C2 C3 H3 128.3
C4 C3 H3 128.3
N1 C4 C5 122.7(8)
N1 C4 C3 109.9(8)
C5 C4 C3 126.6(8)
C4 C5 C6 118.3(8)
C4 C5 C17 120.5(8)
C6 C5 C17 121.1(8)
N2 C6 C7 109.3(8)
N2 C6 C5 122.5(8)
C7 C6 C5 128.2(8)
C8 C7 C6 105.2(8)
C8 C7 H7 127.4
C6 C7 H7 127.4
C7 C8 C9 109.8(7)
C7 C8 Cl2 126.0(7)
C9 C8 Cl2 124.1(7)
N2 C9 C8 107.1(7)
N2 C9 C31 125.5(8)
C8 C9 C31 127.4(8)
C11 C10 C15 118.5(8)
C11 C10 C1 124.2(8)
C15 C10 C1 117.3(8)
C12 C11 C10 122.5(9)
C12 C11 H11 118.8
C10 C11 H11 118.8
C11 C12 C13 119.2(8)
C11 C12 H12 120.4
C13 C12 H12 120.4
O1 C13 C14 116.8(8)
O1 C13 C12 124.0(8)
C14 C13 C12 119.1(8)
C15 C14 C13 120.2(8)
C15 C14 H14 119.9
C13 C14 H14 119.9
C14 C15 C10 120.5(8)
C14 C15 H15 119.7
C10 C15 H15 119.7
O1 C16 H16A 109.5
O1 C16 H16B 109.5
H16A C16 H16B 109.5
O1 C16 H16C 109.5
H16A C16 H16C 109.5
H16B C16 H16C 109.5
C18 C17 C22 115.7(8)
C18 C17 C5 122.5(8)
C22 C17 C5 121.3(7)
C19 C18 C17 121.8(8)
C19 C18 H18 119.1
C17 C18 H18 119.1
C18 C19 C20 120.9(8)
C18 C19 H19 119.6
C20 C19 H19 119.6
C21 C20 C19 118.2(8)
C21 C20 C23 119.3(8)
C19 C20 C23 122.5(8)
C22 C21 C20 123.0(8)
C22 C21 H21 118.5
C20 C21 H21 118.5
C21 C22 C17 120.4(8)
C21 C22 H22 119.8
C17 C22 H22 119.8
O3 C23 O2 122.7(8)
O3 C23 C20 122.7(8)
O2 C23 C20 114.7(8)
O2 C24 C25 109.5(7)
O2 C24 H24A 109.8
C25 C24 H24A 109.8
O2 C24 H24B 109.8
C25 C24 H24B 109.8
H24A C24 H24B 108.2
C26 C25 C30 118.2(8)
C26 C25 C24 120.8(8)
C30 C25 C24 120.9(8)
C25 C26 C27 122.8(8)
C25 C26 H26 118.6
C27 C26 H26 118.6
C28 C27 C26 117.4(9)
C28 C27 H27 121.3
C26 C27 H27 121.3
C29 C28 C27 120.2(9)
C29 C28 H28 119.9
C27 C28 H28 119.9
C28 C29 C30 121.2(9)
C28 C29 H29 119.4
C30 C29 H29 119.4
C29 C30 C25 120.1(9)
C29 C30 H30 120.0
C25 C30 H30 120.0
C36 C31 C32 115.9(8)
C36 C31 C9 124.1(8)
C32 C31 C9 119.9(8)
C33 C32 C31 121.8(8)
C33 C32 H32 119.1
C31 C32 H32 119.1
C32 C33 C34 120.0(8)
C32 C33 H33 120.0
C34 C33 H33 120.0
O4 C34 C33 124.0(8)
O4 C34 C35 117.2(8)
C33 C34 C35 118.8(8)
C36 C35 C34 121.2(9)
C36 C35 H35 119.4
C34 C35 H35 119.4
C35 C36 C31 122.2(9)
C35 C36 H36 118.9
C31 C36 H36 118.9
O4 C37 H37A 109.5
O4 C37 H37B 109.5
H37A C37 H37B 109.5
O4 C37 H37C 109.5
H37A C37 H37C 109.5
H37B C37 H37C 109.5
F1 B1 F2 111.4(8)
F1 B1 N2 111.3(8)
F2 B1 N2 107.2(8)
F1 B1 N1 112.5(8)
F2 B1 N1 107.3(8)
N2 B1 N1 107.0(7)
C50 O5 C53 119.4(7)
C60 O6 C61 116.5(8)
C71 O8 C74 115.4(8)
C41 N3 C38 110.5(7)
C41 N3 B2 124.0(7)
C38 N3 B2 125.4(7)
C43 N4 C46 108.4(7)
C43 N4 B2 124.1(7)
C46 N4 B2 127.5(7)
N3 C38 C39 103.1(7)
N3 C38 C47 127.7(7)
C39 C38 C47 129.0(8)
C40 C39 C38 112.5(7)
C40 C39 Cl3 125.8(7)
C38 C39 Cl3 121.6(6)
C39 C40 C41 105.3(8)
C39 C40 H40 127.3
C41 C40 H40 127.3
N3 C41 C42 121.9(8)
N3 C41 C40 108.5(8)
C42 C41 C40 129.4(8)
C43 C42 C41 119.2(8)
C43 C42 C54 118.7(8)
C41 C42 C54 122.1(8)
N4 C43 C42 122.6(8)
N4 C43 C44 109.6(8)
C42 C43 C44 127.1(8)
C45 C44 C43 103.6(8)
C45 C44 H44 128.2
C43 C44 H44 128.2
C44 C45 C46 112.1(8)
C44 C45 Cl4 123.5(7)
C46 C45 Cl4 124.4(7)
N4 C46 C45 106.2(7)
N4 C46 C68 125.6(8)
C45 C46 C68 128.2(8)
C52 C47 C48 115.1(8)
C52 C47 C38 121.5(8)
C48 C47 C38 123.2(8)
C49 C48 C47 122.7(9)
C49 C48 H48 118.6
C47 C48 H48 118.6
C48 C49 C50 119.5(9)
C48 C49 H49 120.3
C50 C49 H49 120.3
O5 C50 C51 119.0(9)
O5 C50 C49 123.3(9)
C51 C50 C49 117.7(9)
C52 C51 C50 124.0(9)
C52 C51 H51 118.0
C50 C51 H51 118.0
C51 C52 C47 120.8(9)
C51 C52 H52 119.6
C47 C52 H52 119.6
O5 C53 H53A 109.5
O5 C53 H53B 109.5
H53A C53 H53B 109.5
O5 C53 H53C 109.5
H53A C53 H53C 109.5
H53B C53 H53C 109.5
C59 C54 C55 117.7(8)
C59 C54 C42 121.5(8)
C55 C54 C42 120.4(8)
C56 C55 C54 120.5(9)
C56 C55 H55 119.7
C54 C55 H55 119.7
C55 C56 C57 122.0(9)
C55 C56 H56 119.0
C57 C56 H56 119.0
C56 C57 C58 116.4(8)
C56 C57 C60 123.6(9)
C58 C57 C60 119.9(9)
C59 C58 C57 121.8(9)
C59 C58 H58 119.1
C57 C58 H58 119.1
C58 C59 C54 121.5(9)
C58 C59 H59 119.3
C54 C59 H59 119.3
O7 C60 O6 121.2(9)
O7 C60 C57 126.8(9)
O6 C60 C57 111.9(9)
O6 C61 C62 112.6(9)
O6 C61 H61A 109.1
C62 C61 H61A 109.1
O6 C61 H61B 109.1
C62 C61 H61B 109.1
H61A C61 H61B 107.8
C63 C62 C67 115.7(10)
C63 C62 C61 121.3(9)
C67 C62 C61 122.9(10)
C64 C63 C62 123.3(9)
C64 C63 H63 118.4
C62 C63 H63 118.4
C63 C64 C65 118.7(9)
C63 C64 H64 120.7
C65 C64 H64 120.7
C66 C65 C64 118.9(10)
C66 C65 H65 120.5
C64 C65 H65 120.5
C67 C66 C65 121.5(10)
C67 C66 H66 119.2
C65 C66 H66 119.2
C66 C67 C62 121.7(10)
C66 C67 H67 119.1
C62 C67 H67 119.1
C73 C68 C69 117.5(8)
C73 C68 C46 122.1(8)
C69 C68 C46 120.2(8)
C70 C69 C68 121.4(8)
C70 C69 H69 119.3
C68 C69 H69 119.3
C71 C70 C69 120.0(9)
C71 C70 H70 120.0
C69 C70 H70 120.0
O8 C71 C70 124.9(9)
O8 C71 C72 116.3(9)
C70 C71 C72 118.8(9)
C73 C72 C71 119.1(9)
C73 C72 H72 120.5
C71 C72 H72 120.5
C72 C73 C68 122.7(9)
C72 C73 H73 118.6
C68 C73 H73 118.6
O8 C74 H74A 109.5
O8 C74 H74B 109.5
H74A C74 H74B 109.5
O8 C74 H74C 109.5
H74A C74 H74C 109.5
H74B C74 H74C 109.5
F4 B2 F3 110.8(8)
F4 B2 N4 111.5(8)
F3 B2 N4 107.1(7)
F4 B2 N3 112.1(8)
F3 B2 N3 108.1(7)
N4 B2 N3 106.9(7)

loop_
_geom_bond_atom_site_label_1
_geom_bond_atom_site_label_2
_geom_bond_distance
Cl1 C2 1.749(9)
Cl2 C8 1.723(8)
F1 B1 1.346(11)
F2 B1 1.393(11)
O1 C13 1.361(10)
O1 C16 1.436(10)
O2 C23 1.345(10)
O2 C24 1.449(10)
O3 C23 1.207(10)
O4 C34 1.367(10)
O4 C37 1.450(10)
N1 C4 1.377(11)
N1 C1 1.380(10)
N1 B1 1.567(12)
N2 C9 1.375(10)
N2 C6 1.379(10)
N2 B1 1.566(12)
C1 C2 1.369(11)
C1 C10 1.477(11)
C2 C3 1.363(11)
C3 C4 1.413(11)
C3 H3 0.9500
C4 C5 1.405(12)
C5 C6 1.431(11)
C5 C17 1.443(12)
C6 C7 1.419(11)
C7 C8 1.384(11)
C7 H7 0.9500
C8 C9 1.409(11)
C9 C31 1.442(12)
C10 C11 1.360(11)
C10 C15 1.403(11)
C11 C12 1.346(11)
C11 H11 0.9500
C12 C13 1.413(11)
C12 H12 0.9500
C13 C14 1.382(12)
C14 C15 1.360(11)
C14 H14 0.9500
C15 H15 0.9500
C16 H16A 0.9800
C16 H16B 0.9800
C16 H16C 0.9800
C17 C18 1.426(11)
C17 C22 1.439(11)
C18 C19 1.339(11)
C18 H18 0.9500
C19 C20 1.405(11)
C19 H19 0.9500
C20 C21 1.363(11)
C20 C23 1.481(12)
C21 C22 1.342(12)
C21 H21 0.9500
C22 H22 0.9500
C24 C25 1.508(11)
C24 H24A 0.9900
C24 H24B 0.9900
C25 C26 1.361(12)
C25 C30 1.395(11)
C26 C27 1.418(12)
C26 H26 0.9500
C27 C28 1.387(12)
C27 H27 0.9500
C28 C29 1.375(12)
C28 H28 0.9500
C29 C30 1.384(12)
C29 H29 0.9500
C30 H30 0.9500
C31 C36 1.401(12)
C31 C32 1.426(11)
C32 C33 1.373(11)
C32 H32 0.9500
C33 C34 1.390(11)
C33 H33 0.9500
C34 C35 1.392(11)
C35 C36 1.350(11)
C35 H35 0.9500
C36 H36 0.9500
C37 H37A 0.9800
C37 H37B 0.9800
C37 H37C 0.9800
Cl3 C39 1.752(8)
Cl4 C45 1.758(8)
F3 B2 1.416(11)
F4 B2 1.348(11)
O5 C50 1.326(11)
O5 C53 1.415(11)
O6 C60 1.357(11)
O6 C61 1.430(11)
O7 C60 1.219(11)
O8 C71 1.353(11)
O8 C74 1.445(12)
N3 C41 1.366(10)
N3 C38 1.380(10)
N3 B2 1.576(12)
N4 C43 1.361(10)
N4 C46 1.364(10)
N4 B2 1.556(12)
C38 C39 1.426(11)
C38 C47 1.438(11)
C39 C40 1.338(12)
C40 C41 1.410(11)
C40 H40 0.9500
C41 C42 1.409(12)
C42 C43 1.409(11)
C42 C54 1.467(12)
C43 C44 1.435(11)
C44 C45 1.344(11)
C44 H44 0.9500
C45 C46 1.398(12)
C46 C68 1.465(12)
C47 C52 1.414(12)
C47 C48 1.431(11)
C48 C49 1.360(12)
C48 H48 0.9500
C49 C50 1.407(12)
C49 H49 0.9500
C50 C51 1.364(12)
C51 C52 1.340(12)
C51 H51 0.9500
C52 H52 0.9500
C53 H53A 0.9800
C53 H53B 0.9800
C53 H53C 0.9800
C54 C59 1.400(12)
C54 C55 1.434(12)
C55 C56 1.353(12)
C55 H55 0.9500
C56 C57 1.419(12)
C56 H56 0.9500
C57 C58 1.427(12)
C57 C60 1.436(13)
C58 C59 1.351(12)
C58 H58 0.9500
C59 H59 0.9500
C61 C62 1.481(13)
C61 H61A 0.9900
C61 H61B 0.9900
C62 C63 1.388(13)
C62 C67 1.404(13)
C63 C64 1.372(12)
C63 H63 0.9500
C64 C65 1.402(12)
C64 H64 0.9500
C65 C66 1.364(13)
C65 H65 0.9500
C66 C67 1.354(13)
C66 H66 0.9500
C67 H67 0.9500
C68 C73 1.378(11)
C68 C69 1.392(12)
C69 C70 1.380(11)
C69 H69 0.9500
C70 C71 1.378(13)
C70 H70 0.9500
C71 C72 1.421(13)
C72 C73 1.358(11)
C72 H72 0.9500
C73 H73 0.9500
C74 H74A 0.9800
C74 H74B 0.9800
C74 H74C 0.9800

loop_
_geom_torsion_atom_site_label_1
_geom_torsion_atom_site_label_2
_geom_torsion_atom_site_label_3
_geom_torsion_atom_site_label_4
_geom_torsion
C4 N1 C1 C2 -0.3(9)
B1 N1 C1 C2 178.6(8)
C4 N1 C1 C10 179.4(8)
B1 N1 C1 C10 -1.6(13)
N1 C1 C2 C3 1.5(10)
C10 C1 C2 C3 -178.3(8)
N1 C1 C2 Cl1 -179.1(6)
C10 C1 C2 Cl1 1.2(14)
C1 C2 C3 C4 -2.0(10)
Cl1 C2 C3 C4 178.6(6)
C1 N1 C4 C5 -171.1(8)
B1 N1 C4 C5 9.9(13)
C1 N1 C4 C3 -0.9(9)
B1 N1 C4 C3 -179.8(8)
C2 C3 C4 N1 1.7(9)
C2 C3 C4 C5 171.5(9)
N1 C4 C5 C6 -1.9(13)
C3 C4 C5 C6 -170.5(8)
N1 C4 C5 C17 175.2(8)
C3 C4 C5 C17 6.6(14)
C9 N2 C6 C7 0.7(9)
B1 N2 C6 C7 -179.4(7)
C9 N2 C6 C5 178.2(7)
B1 N2 C6 C5 -1.9(12)
C4 C5 C6 N2 -2.1(12)
C17 C5 C6 N2 -179.2(8)
C4 C5 C6 C7 174.9(8)
C17 C5 C6 C7 -2.2(13)
N2 C6 C7 C8 1.2(9)
C5 C6 C7 C8 -176.1(8)
C6 C7 C8 C9 -2.6(10)
C6 C7 C8 Cl2 -178.5(6)
C6 N2 C9 C8 -2.3(9)
B1 N2 C9 C8 177.8(8)
C6 N2 C9 C31 175.4(8)
B1 N2 C9 C31 -4.5(13)
C7 C8 C9 N2 3.1(10)
Cl2 C8 C9 N2 179.1(6)
C7 C8 C9 C31 -174.5(8)
Cl2 C8 C9 C31 1.4(13)
C2 C1 C10 C11 -131.6(10)
N1 C1 C10 C11 48.7(12)
C2 C1 C10 C15 47.9(12)
N1 C1 C10 C15 -131.9(8)
C15 C10 C11 C12 1.0(12)
C1 C10 C11 C12 -179.5(7)
C10 C11 C12 C13 1.8(12)
C16 O1 C13 C14 169.4(7)
C16 O1 C13 C12 -11.0(11)
C11 C12 C13 O1 177.6(7)
C11 C12 C13 C14 -2.8(12)
O1 C13 C14 C15 -179.3(7)
C12 C13 C14 C15 1.0(12)
C13 C14 C15 C10 1.7(12)
C11 C10 C15 C14 -2.8(12)
C1 C10 C15 C14 177.7(7)
C4 C5 C17 C18 53.4(12)
C6 C5 C17 C18 -129.5(9)
C4 C5 C17 C22 -118.5(10)
C6 C5 C17 C22 58.5(11)
C22 C17 C18 C19 0.6(12)
C5 C17 C18 C19 -171.8(8)
C17 C18 C19 C20 -1.0(13)
C18 C19 C20 C21 0.9(13)
C18 C19 C20 C23 179.0(8)
C19 C20 C21 C22 -0.5(13)
C23 C20 C21 C22 -178.7(8)
C20 C21 C22 C17 0.2(13)
C18 C17 C22 C21 -0.2(12)
C5 C17 C22 C21 172.2(8)
C24 O2 C23 O3 0.2(12)
C24 O2 C23 C20 179.1(7)
C21 C20 C23 O3 -11.9(14)
C19 C20 C23 O3 170.0(9)
C21 C20 C23 O2 169.3(8)
C19 C20 C23 O2 -8.8(12)
C23 O2 C24 C25 -171.8(7)
O2 C24 C25 C26 106.3(9)
O2 C24 C25 C30 -76.7(10)
C30 C25 C26 C27 -1.1(13)
C24 C25 C26 C27 175.9(8)
C25 C26 C27 C28 2.3(13)
C26 C27 C28 C29 -0.9(13)
C27 C28 C29 C30 -1.6(14)
C28 C29 C30 C25 2.8(13)
C26 C25 C30 C29 -1.4(13)
C24 C25 C30 C29 -178.5(8)
N2 C9 C31 C36 -48.1(13)
C8 C9 C31 C36 129.1(10)
N2 C9 C31 C32 135.5(9)
C8 C9 C31 C32 -47.2(13)
C36 C31 C32 C33 -0.7(12)
C9 C31 C32 C33 176.0(8)
C31 C32 C33 C34 -0.1(13)
C37 O4 C34 C33 2.4(12)
C37 O4 C34 C35 -177.4(8)
C32 C33 C34 O4 -179.6(8)
C32 C33 C34 C35 0.1(13)
O4 C34 C35 C36 -179.5(8)
C33 C34 C35 C36 0.7(13)
C34 C35 C36 C31 -1.7(14)
C32 C31 C36 C35 1.6(13)
C9 C31 C36 C35 -174.9(8)
C9 N2 B1 F1 -48.8(12)
C6 N2 B1 F1 131.2(8)
C9 N2 B1 F2 73.2(10)
C6 N2 B1 F2 -106.8(9)
C9 N2 B1 N1 -172.1(7)
C6 N2 B1 N1 8.0(11)
C4 N1 B1 F1 -134.5(8)
C1 N1 B1 F1 46.8(12)
C4 N1 B1 F2 102.8(9)
C1 N1 B1 F2 -76.0(11)
C4 N1 B1 N2 -12.0(11)
C1 N1 B1 N2 169.3(7)
C41 N3 C38 C39 -0.8(9)
B2 N3 C38 C39 -179.0(8)
C41 N3 C38 C47 175.1(8)
B2 N3 C38 C47 -3.1(14)
N3 C38 C39 C40 1.1(10)
C47 C38 C39 C40 -174.7(9)
N3 C38 C39 Cl3 179.5(6)
C47 C38 C39 Cl3 3.7(13)
C38 C39 C40 C41 -1.0(10)
Cl3 C39 C40 C41 -179.2(6)
C38 N3 C41 C42 175.8(8)
B2 N3 C41 C42 -5.9(13)
C38 N3 C41 C40 0.2(10)
B2 N3 C41 C40 178.5(7)
C39 C40 C41 N3 0.5(10)
C39 C40 C41 C42 -174.7(9)
N3 C41 C42 C43 -1.0(13)
C40 C41 C42 C43 173.6(8)
N3 C41 C42 C54 -178.9(8)
C40 C41 C42 C54 -4.3(15)
C46 N4 C43 C42 -171.8(8)
B2 N4 C43 C42 8.2(13)
C46 N4 C43 C44 -0.9(9)
B2 N4 C43 C44 179.0(8)
C41 C42 C43 N4 0.0(13)
C54 C42 C43 N4 177.9(8)
C41 C42 C43 C44 -169.3(8)
C54 C42 C43 C44 8.7(13)
N4 C43 C44 C45 -0.4(9)
C42 C43 C44 C45 170.0(9)
C43 C44 C45 C46 1.6(10)
C43 C44 C45 Cl4 179.9(6)
C43 N4 C46 C45 1.8(9)
B2 N4 C46 C45 -178.2(8)
C43 N4 C46 C68 -176.5(8)
B2 N4 C46 C68 3.5(13)
C44 C45 C46 N4 -2.2(10)
Cl4 C45 C46 N4 179.5(6)
C44 C45 C46 C68 176.1(8)
Cl4 C45 C46 C68 -2.2(13)
N3 C38 C47 C52 142.6(9)
C39 C38 C47 C52 -42.6(14)
N3 C38 C47 C48 -42.2(13)
C39 C38 C47 C48 132.6(10)
C52 C47 C48 C49 -3.9(12)
C38 C47 C48 C49 -179.5(9)
C47 C48 C49 C50 0.9(14)
C53 O5 C50 C51 -170.0(8)
C53 O5 C50 C49 10.8(13)
C48 C49 C50 O5 -178.9(9)
C48 C49 C50 C51 1.8(14)
O5 C50 C51 C52 179.3(9)
C49 C50 C51 C52 -1.4(15)
C50 C51 C52 C47 -1.9(15)
C48 C47 C52 C51 4.4(13)
C38 C47 C52 C51 -180.0(8)
C43 C42 C54 C59 53.6(12)
C41 C42 C54 C59 -128.6(9)
C43 C42 C54 C55 -119.0(10)
C41 C42 C54 C55 58.9(12)
C59 C54 C55 C56 0.9(13)
C42 C54 C55 C56 173.7(8)
C54 C55 C56 C57 -3.2(14)
C55 C56 C57 C58 3.7(13)
C55 C56 C57 C60 -173.9(9)
C56 C57 C58 C59 -1.9(13)
C60 C57 C58 C59 175.7(9)
C57 C58 C59 C54 -0.2(14)
C55 C54 C59 C58 0.8(13)
C42 C54 C59 C58 -171.9(8)
C61 O6 C60 O7 -3.5(14)
C61 O6 C60 C57 176.9(8)
C56 C57 C60 O7 165.3(10)
C58 C57 C60 O7 -12.2(16)
C56 C57 C60 O6 -15.2(13)
C58 C57 C60 O6 167.3(8)
C60 O6 C61 C62 87.9(11)
O6 C61 C62 C63 -113.7(10)
O6 C61 C62 C67 68.7(13)
C67 C62 C63 C64 2.9(15)
C61 C62 C63 C64 -174.8(9)
C62 C63 C64 C65 -2.2(15)
C63 C64 C65 C66 -1.7(14)
C64 C65 C66 C67 4.6(15)
C65 C66 C67 C62 -3.8(16)
C63 C62 C67 C66 0.0(15)
C61 C62 C67 C66 177.8(10)
N4 C46 C68 C73 -131.1(9)
C45 C46 C68 C73 50.9(13)
N4 C46 C68 C69 45.4(12)
C45 C46 C68 C69 -132.5(9)
C73 C68 C69 C70 2.2(12)
C46 C68 C69 C70 -174.5(8)
C68 C69 C70 C71 2.5(13)
C74 O8 C71 C70 -14.9(14)
C74 O8 C71 C72 165.4(9)
C69 C70 C71 O8 173.1(8)
C69 C70 C71 C72 -7.2(13)
O8 C71 C72 C73 -173.0(8)
C70 C71 C72 C73 7.3(14)
C71 C72 C73 C68 -2.7(13)
C69 C68 C73 C72 -2.0(13)
C46 C68 C73 C72 174.6(8)
C43 N4 B2 F4 -135.8(8)
C46 N4 B2 F4 44.2(12)
C43 N4 B2 F3 102.9(9)
C46 N4 B2 F3 -77.1(10)
C43 N4 B2 N3 -12.8(11)
C46 N4 B2 N3 167.2(7)
C41 N3 B2 F4 134.3(8)
C38 N3 B2 F4 -47.7(12)
C41 N3 B2 F3 -103.2(9)
C38 N3 B2 F3 74.7(10)
C41 N3 B2 N4 11.8(11)
C38 N3 B2 N4 -170.3(7)
